data_1513224
loop_
_publ_author_name
'Zheng, Heng'
'Chen, Qiong'
'Zhang, Mengke'
'Lai, Yongji'
'Lei, Liang'
'Shu, Penghua'
'Zhang, Jinwen'
'Xue, Yongbo'
'Luo, Zengwei'
'Li, Yan'
'Yao, Guangmin'
'Zhang, Yonghui'

_publ_section_title
;
 Cytotoxic ent-Kaurane Diterpenoids from Salvia cavaleriei.
;
_journal_issue 12
_journal_name_full 'Journal of natural products'
_journal_page_first 2253
_journal_page_last 2262
_journal_paper_doi 10.1021/np400600c
_journal_volume 76
_journal_year 2013
_chemical_absolute_configuration ad
_chemical_formula_sum 'C23 H38 O8'
_chemical_formula_weight 442.53
_chemical_name_systematic
; 
 ? 
;
_space_group_IT_number 19
_symmetry_cell_setting orthorhombic
_symmetry_space_group_name_Hall 'P 2ac 2ab'
_symmetry_space_group_name_H-M 'P 21 21 21'
_atom_sites_solution_hydrogens geom
_atom_sites_solution_primary direct
_atom_sites_solution_secondary difmap
_audit_creation_method SHELXL-97
_cell_angle_alpha 90.00
_cell_angle_beta 90.00
_cell_angle_gamma 90.00
_cell_formula_units_Z 4
_cell_length_a 8.4307(2)
_cell_length_b 11.7779(3)
_cell_length_c 23.1333(5)
_cell_measurement_reflns_used 9963
_cell_measurement_temperature 296(2)
_cell_measurement_theta_max 69.92
_cell_measurement_theta_min 3.82
_cell_volume 2297.04(9)
_computing_cell_refinement 'Bruker SAINT'
_computing_data_collection 'Bruker APEX2'
_computing_data_reduction 'Bruker SAINT'
_computing_molecular_graphics 'Bruker SHELXTL'
_computing_publication_material 'Bruker SHELXTL'
_computing_structure_refinement 'SHELXL-97 (Sheldrick, 1997)'
_computing_structure_solution 'SHELXS-97 (Sheldrick, 1990)'
_diffrn_ambient_temperature 296(2)
_diffrn_measured_fraction_theta_full 0.986
_diffrn_measured_fraction_theta_max 0.986
_diffrn_measurement_device_type 'Bruker APEX-II CCD'
_diffrn_measurement_method '\f and \w scans'
_diffrn_radiation_monochromator graphite
_diffrn_radiation_source 'fine-focus sealed tube'
_diffrn_radiation_type CuK\a
_diffrn_radiation_wavelength 1.54178
_diffrn_reflns_av_R_equivalents 0.0260
_diffrn_reflns_av_sigmaI/netI 0.0221
_diffrn_reflns_limit_h_max 8
_diffrn_reflns_limit_h_min -9
_diffrn_reflns_limit_k_max 13
_diffrn_reflns_limit_k_min -13
_diffrn_reflns_limit_l_max 25
_diffrn_reflns_limit_l_min -23
_diffrn_reflns_number 11826
_diffrn_reflns_theta_full 59.99
_diffrn_reflns_theta_max 59.99
_diffrn_reflns_theta_min 4.21
_diffrn_standards_number 0
_exptl_absorpt_coefficient_mu 0.788
_exptl_absorpt_correction_T_max 0.9183
_exptl_absorpt_correction_T_min 0.9114
_exptl_absorpt_correction_type none
_exptl_crystal_density_diffrn 1.280
_exptl_crystal_density_method 'not measured'
_exptl_crystal_F_000 960
_exptl_crystal_size_max 0.12
_exptl_crystal_size_mid 0.12
_exptl_crystal_size_min 0.11
_refine_diff_density_max 0.173
_refine_diff_density_min -0.152
_refine_diff_density_rms 0.027
_refine_ls_abs_structure_details 'Flack H D (1983), Acta Cryst. A39, 876-881'
_refine_ls_abs_structure_Flack -0.04(16)
_refine_ls_extinction_coef 0.0029(3)
_refine_ls_extinction_expression Fc^*^=kFc[1+0.001xFc^2^\l^3^/sin(2\q)]^-1/4^
_refine_ls_extinction_method SHELXL
_refine_ls_goodness_of_fit_ref 1.059
_refine_ls_hydrogen_treatment mixed
_refine_ls_matrix_type full
_refine_ls_number_parameters 296
_refine_ls_number_reflns 3364
_refine_ls_number_restraints 3
_refine_ls_restrained_S_all 1.059
_refine_ls_R_factor_all 0.0294
_refine_ls_R_factor_gt 0.0291
_refine_ls_shift/su_max 0.003
_refine_ls_shift/su_mean 0.000
_refine_ls_structure_factor_coef Fsqd
_refine_ls_weighting_details 'calc w=1/[\s^2^(Fo^2^)+(0.0440P)^2^+0.3705P] where P=(Fo^2^+2Fc^2^)/3'
_refine_ls_weighting_scheme calc
_refine_ls_wR_factor_gt 0.0792
_refine_ls_wR_factor_ref 0.0795
_reflns_number_gt 3337
_reflns_number_total 3364
_reflns_threshold_expression >2sigma(I)
_cod_data_source_file np400600c_si_003.cif
_cod_data_source_block e:\120628e\work\cu_120628e_0m
_cod_depositor_comments
;
The following automatic conversions were performed:

'_symmetry_cell_setting' value 'Orthorhombic' changed to
'orthorhombic' according to
/home/saulius/struct/CIF-dictionaries/cif_core.dic dictionary named
'cif_core.dic' version 2.4.2 from 2011-04-26.

Automatic conversion script
Id: cif_fix_values 1891 2012-01-12 08:04:46Z andrius 
;
_cod_original_sg_symbol_H-M P2(1)2(1)2(1)
_cod_database_code 1513224

loop_
_symmetry_equiv_pos_as_xyz
'x, y, z'
'x+1/2, -y+1/2, -z'
'-x, y+1/2, -z+1/2'
'-x+1/2, -y, z+1/2'

loop_
_atom_site_label
_atom_site_type_symbol
_atom_site_fract_x
_atom_site_fract_y
_atom_site_fract_z
_atom_site_U_iso_or_equiv
_atom_site_adp_type
_atom_site_occupancy
_atom_site_symmetry_multiplicity
_atom_site_calc_flag
_atom_site_refinement_flags
C1 C 0.54756(19) 1.07910(14) 0.76319(7) 0.0389(4) Uani 1 1 d .
H1A H 0.6096 1.1446 0.7748 0.047 Uiso 1 1 calc R
H1B H 0.4921 1.0985 0.7278 0.047 Uiso 1 1 calc R
C2 C 0.4258(2) 1.05267(14) 0.81040(7) 0.0410(4) Uani 1 1 d .
H2A H 0.3602 1.1192 0.8168 0.049 Uiso 1 1 calc R
H2B H 0.3573 0.9917 0.7973 0.049 Uiso 1 1 calc R
C3 C 0.5022(2) 1.01863(14) 0.86653(7) 0.0387(4) Uani 1 1 d .
H3 H 0.4197 0.9982 0.8945 0.046 Uiso 1 1 calc R
C4 C 0.62130(19) 0.92007(14) 0.86114(7) 0.0384(4) Uani 1 1 d .
C5 C 0.73652(19) 0.94405(13) 0.80997(7) 0.0336(4) Uani 1 1 d .
H5 H 0.7964 1.0113 0.8221 0.040 Uiso 1 1 calc R
C10 C 0.66066(19) 0.97866(12) 0.75116(6) 0.0332(3) Uani 1 1 d .
C6 C 0.8629(2) 0.85237(14) 0.80110(7) 0.0383(4) Uani 1 1 d .
H6A H 0.9018 0.8265 0.8383 0.046 Uiso 1 1 calc R
H6B H 0.8169 0.7879 0.7811 0.046 Uiso 1 1 calc R
C7 C 0.99933(19) 0.90034(13) 0.76581(7) 0.0358(4) Uani 1 1 d .
H7A H 1.0378 0.9675 0.7865 0.043 Uiso 1 1 calc R
C8 C 0.94684(19) 0.94063(13) 0.70597(7) 0.0339(4) Uani 1 1 d .
C9 C 0.80101(19) 1.02303(13) 0.71283(7) 0.0321(4) Uani 1 1 d .
H9 H 0.8435 1.0877 0.7345 0.038 Uiso 1 1 calc R
C11 C 0.75029(19) 1.07475(13) 0.65378(7) 0.0370(4) Uani 1 1 d .
H11 H 0.6387 1.0974 0.6565 0.044 Uiso 1 1 calc R
C12 C 0.7689(2) 0.99641(16) 0.60154(8) 0.0453(4) Uani 1 1 d .
H12A H 0.7715 1.0423 0.5667 0.054 Uiso 1 1 calc R
H12B H 0.6768 0.9473 0.5992 0.054 Uiso 1 1 calc R
C13 C 0.9184(2) 0.92265(15) 0.60354(7) 0.0455(4) Uani 1 1 d .
H13 H 0.9275 0.8750 0.5690 0.055 Uiso 1 1 calc R
C14 C 0.9130(2) 0.85050(13) 0.65880(7) 0.0403(4) Uani 1 1 d .
H14 H 0.8091 0.8146 0.6642 0.048 Uiso 1 1 calc R
C15 C 1.0808(2) 1.00919(13) 0.67638(7) 0.0380(4) Uani 1 1 d .
C16 C 1.0650(2) 0.99276(14) 0.61263(7) 0.0439(4) Uani 1 1 d .
C17 C 1.1684(3) 1.03281(18) 0.57490(9) 0.0636(6) Uani 1 1 d .
H17A H 1.2562 1.0735 0.5876 0.076 Uiso 1 1 calc R
H17B H 1.1533 1.0203 0.5356 0.076 Uiso 1 1 calc R
C18 C 0.7157(2) 0.91201(18) 0.91773(8) 0.0517(5) Uani 1 1 d .
H18A H 0.6446 0.9195 0.9500 0.078 Uiso 1 1 calc R
H18B H 0.7931 0.9717 0.9190 0.078 Uiso 1 1 calc R
H18C H 0.7683 0.8398 0.9196 0.078 Uiso 1 1 calc R
C19 C 0.5269(2) 0.80938(14) 0.85514(9) 0.0492(4) Uani 1 1 d .
H19A H 0.5978 0.7485 0.8454 0.074 Uiso 1 1 calc R
H19B H 0.4490 0.8177 0.8252 0.074 Uiso 1 1 calc R
H19C H 0.4749 0.7926 0.8911 0.074 Uiso 1 1 calc R
C20 C 0.5634(2) 0.88426(15) 0.72160(7) 0.0438(4) Uani 1 1 d .
H20A H 0.4612 0.8786 0.7397 0.066 Uiso 1 1 calc R
H20B H 0.6182 0.8132 0.7253 0.066 Uiso 1 1 calc R
H20C H 0.5501 0.9022 0.6814 0.066 Uiso 1 1 calc R
C21 C 0.6318(3) 1.2792(2) 0.94295(11) 0.0747(7) Uani 1 1 d .
H21A H 0.5738 1.3358 0.9641 0.112 Uiso 1 1 calc R
H21B H 0.6817 1.3136 0.9100 0.112 Uiso 1 1 calc R
H21C H 0.7114 1.2465 0.9675 0.112 Uiso 1 1 calc R
C22 C 0.5216(2) 1.18928(17) 0.92330(8) 0.0518(5) Uani 1 1 d .
C23 C 0.0774(4) 0.8180(2) 0.98084(12) 0.0909(9) Uani 1 1 d .
H23A H 0.1619 0.7850 1.0030 0.136 Uiso 1 1 calc R
H23B H 0.0002 0.7607 0.9718 0.136 Uiso 1 1 calc R
H23C H 0.0280 0.8773 1.0029 0.136 Uiso 1 1 calc R
O1 O 0.3844(2) 1.18478(17) 0.93633(9) 0.0931(7) Uani 1 1 d .
O2 O 0.59233(14) 1.11638(10) 0.88848(5) 0.0468(3) Uani 1 1 d .
O3 O 1.12961(15) 0.82131(10) 0.76336(5) 0.0461(3) Uani 1 1 d .
H3A H 1.1259 0.7859 0.7329 0.069 Uiso 1 1 calc R
O4 O 0.84327(15) 1.17422(9) 0.64230(5) 0.0434(3) Uani 1 1 d .
H4 H 0.8470 1.2138 0.6714 0.065 Uiso 1 1 calc R
O5 O 1.03893(16) 0.76866(10) 0.65909(6) 0.0507(3) Uani 1 1 d .
H5A H 1.0100 0.7111 0.6422 0.076 Uiso 1 1 calc R
O6 O 1.17937(15) 1.06561(11) 0.70103(6) 0.0497(3) Uani 1 1 d .
O7 O 0.1373(3) 0.86239(13) 0.93051(7) 0.0783(5) Uani 1 1 d .
H7 H 0.1559 0.8108 0.9077 0.118 Uiso 1 1 calc R
O8 O 0.4151(2) 0.90332(13) 0.40787(9) 0.0730(4) Uani 1 1 d D
H8A H 0.412(4) 0.9727(8) 0.4091(14) 0.110 Uiso 1 1 d D
H8B H 0.329(2) 0.878(2) 0.4182(13) 0.110 Uiso 1 1 d D

loop_
_atom_site_aniso_label
_atom_site_aniso_U_11
_atom_site_aniso_U_22
_atom_site_aniso_U_33
_atom_site_aniso_U_23
_atom_site_aniso_U_13
_atom_site_aniso_U_12
C1 0.0344(9) 0.0346(8) 0.0477(9) 0.0027(7) -0.0003(7) 0.0059(7)
C2 0.0327(9) 0.0358(9) 0.0546(10) 0.0001(7) 0.0034(7) 0.0034(7)
C3 0.0317(8) 0.0361(8) 0.0484(9) -0.0039(7) 0.0045(7) -0.0059(7)
C4 0.0364(9) 0.0351(8) 0.0437(9) 0.0037(7) 0.0026(7) -0.0032(7)
C5 0.0319(8) 0.0270(8) 0.0419(9) 0.0008(6) -0.0007(6) -0.0008(6)
C10 0.0308(8) 0.0278(7) 0.0411(8) 0.0002(6) -0.0017(6) -0.0006(7)
C6 0.0371(9) 0.0332(8) 0.0446(9) 0.0054(7) 0.0001(7) 0.0048(7)
C7 0.0319(8) 0.0300(8) 0.0456(9) 0.0037(7) -0.0008(7) 0.0056(7)
C8 0.0335(9) 0.0279(8) 0.0402(8) -0.0007(6) 0.0011(6) 0.0021(6)
C9 0.0328(9) 0.0242(7) 0.0392(8) -0.0009(6) -0.0039(6) 0.0007(6)
C11 0.0370(9) 0.0329(8) 0.0410(8) 0.0032(7) -0.0028(7) 0.0010(7)
C12 0.0516(10) 0.0430(9) 0.0412(9) -0.0002(8) -0.0075(8) 0.0005(8)
C13 0.0585(11) 0.0394(9) 0.0385(9) -0.0082(7) 0.0017(8) 0.0037(8)
C14 0.0425(9) 0.0290(8) 0.0493(9) -0.0052(7) 0.0026(8) 0.0040(7)
C15 0.0336(9) 0.0295(8) 0.0510(10) 0.0029(7) 0.0019(7) 0.0053(7)
C16 0.0498(10) 0.0351(8) 0.0469(10) 0.0030(7) 0.0096(8) 0.0098(8)
C17 0.0724(14) 0.0607(12) 0.0576(11) 0.0057(10) 0.0158(11) -0.0001(12)
C18 0.0472(11) 0.0619(12) 0.0459(9) 0.0097(9) 0.0041(8) -0.0013(9)
C19 0.0472(11) 0.0388(9) 0.0617(11) 0.0061(8) 0.0100(8) -0.0050(8)
C20 0.0387(10) 0.0418(9) 0.0510(9) -0.0052(7) -0.0002(7) -0.0071(8)
C21 0.0719(16) 0.0713(14) 0.0810(15) -0.0345(12) 0.0066(12) -0.0184(12)
C22 0.0469(12) 0.0556(11) 0.0529(10) -0.0135(9) 0.0069(9) -0.0048(9)
C23 0.117(2) 0.0827(18) 0.0730(15) 0.0051(13) -0.0322(16) -0.0047(18)
O1 0.0561(11) 0.0991(13) 0.1241(14) -0.0659(11) 0.0307(10) -0.0204(9)
O2 0.0415(7) 0.0416(6) 0.0574(7) -0.0111(5) 0.0087(6) -0.0094(5)
O3 0.0402(7) 0.0448(7) 0.0532(7) 0.0076(6) 0.0026(5) 0.0143(5)
O4 0.0544(7) 0.0316(6) 0.0442(6) 0.0034(5) 0.0036(6) 0.0003(5)
O5 0.0561(8) 0.0333(6) 0.0629(8) -0.0081(6) 0.0021(6) 0.0105(6)
O6 0.0405(7) 0.0472(7) 0.0614(7) 0.0052(6) -0.0033(6) -0.0083(6)
O7 0.1036(13) 0.0514(8) 0.0801(11) -0.0130(8) 0.0025(10) 0.0033(9)
O8 0.0623(10) 0.0509(8) 0.1058(12) -0.0161(9) 0.0114(9) -0.0060(7)

loop_
_atom_type_symbol
_atom_type_description
_atom_type_scat_dispersion_real
_atom_type_scat_dispersion_imag
_atom_type_scat_source
C C 0.0181 0.0091 'International Tables Vol C Tables 4.2.6.8 and 6.1.1.4'
H H 0.0000 0.0000 'International Tables Vol C Tables 4.2.6.8 and 6.1.1.4'
O O 0.0492 0.0322 'International Tables Vol C Tables 4.2.6.8 and 6.1.1.4'

loop_
_geom_angle_atom_site_label_1
_geom_angle_atom_site_label_2
_geom_angle_atom_site_label_3
_geom_angle
C2 C1 C10 112.76(13)
C2 C1 H1A 109.0
C10 C1 H1A 109.0
C2 C1 H1B 109.0
C10 C1 H1B 109.0
H1A C1 H1B 107.8
C3 C2 C1 112.49(14)
C3 C2 H2A 109.1
C1 C2 H2A 109.1
C3 C2 H2B 109.1
C1 C2 H2B 109.1
H2A C2 H2B 107.8
O2 C3 C2 108.11(13)
O2 C3 C4 106.35(12)
C2 C3 C4 114.23(14)
O2 C3 H3 109.3
C2 C3 H3 109.3
C4 C3 H3 109.3
C19 C4 C18 107.07(14)
C19 C4 C3 108.06(13)
C18 C4 C3 108.38(14)
C19 C4 C5 114.15(14)
C18 C4 C5 109.65(13)
C3 C4 C5 109.36(12)
C6 C5 C4 114.09(12)
C6 C5 C10 110.68(12)
C4 C5 C10 117.08(13)
C6 C5 H5 104.5
C4 C5 H5 104.5
C10 C5 H5 104.5
C20 C10 C1 107.69(13)
C20 C10 C5 114.66(13)
C1 C10 C5 107.24(12)
C20 C10 C9 113.02(13)
C1 C10 C9 108.20(12)
C5 C10 C9 105.74(12)
C7 C6 C5 109.67(12)
C7 C6 H6A 109.7
C5 C6 H6A 109.7
C7 C6 H6B 109.7
C5 C6 H6B 109.7
H6A C6 H6B 108.2
O3 C7 C6 110.98(12)
O3 C7 C8 112.68(12)
C6 C7 C8 112.50(13)
O3 C7 H7A 106.7
C6 C7 H7A 106.7
C8 C7 H7A 106.7
C7 C8 C15 110.55(13)
C7 C8 C14 118.60(13)
C15 C8 C14 100.40(13)
C7 C8 C9 109.04(12)
C15 C8 C9 107.03(12)
C14 C8 C9 110.45(13)
C11 C9 C10 114.81(13)
C11 C9 C8 111.56(13)
C10 C9 C8 116.15(12)
C11 C9 H9 104.2
C10 C9 H9 104.2
C8 C9 H9 104.2
O4 C11 C12 106.89(13)
O4 C11 C9 109.40(13)
C12 C11 C9 115.45(13)
O4 C11 H11 108.3
C12 C11 H11 108.3
C9 C11 H11 108.3
C11 C12 C13 113.77(14)
C11 C12 H12A 108.8
C13 C12 H12A 108.8
C11 C12 H12B 108.8
C13 C12 H12B 108.8
H12A C12 H12B 107.7
C16 C13 C12 111.70(14)
C16 C13 C14 102.25(14)
C12 C13 C14 108.33(14)
C16 C13 H13 111.4
C12 C13 H13 111.4
C14 C13 H13 111.4
O5 C14 C13 110.72(14)
O5 C14 C8 108.70(13)
C13 C14 C8 101.64(13)
O5 C14 H14 111.8
C13 C14 H14 111.8
C8 C14 H14 111.8
O6 C15 C16 126.83(16)
O6 C15 C8 125.48(15)
C16 C15 C8 107.68(15)
C17 C16 C15 123.19(19)
C17 C16 C13 130.32(19)
C15 C16 C13 106.46(14)
C16 C17 H17A 120.0
C16 C17 H17B 120.0
H17A C17 H17B 120.0
C4 C18 H18A 109.5
C4 C18 H18B 109.5
H18A C18 H18B 109.5
C4 C18 H18C 109.5
H18A C18 H18C 109.5
H18B C18 H18C 109.5
C4 C19 H19A 109.5
C4 C19 H19B 109.5
H19A C19 H19B 109.5
C4 C19 H19C 109.5
H19A C19 H19C 109.5
H19B C19 H19C 109.5
C10 C20 H20A 109.5
C10 C20 H20B 109.5
H20A C20 H20B 109.5
C10 C20 H20C 109.5
H20A C20 H20C 109.5
H20B C20 H20C 109.5
C22 C21 H21A 109.5
C22 C21 H21B 109.5
H21A C21 H21B 109.5
C22 C21 H21C 109.5
H21A C21 H21C 109.5
H21B C21 H21C 109.5
O1 C22 O2 124.18(18)
O1 C22 C21 124.12(19)
O2 C22 C21 111.68(17)
O7 C23 H23A 109.5
O7 C23 H23B 109.5
H23A C23 H23B 109.5
O7 C23 H23C 109.5
H23A C23 H23C 109.5
H23B C23 H23C 109.5
C22 O2 C3 119.14(14)
C7 O3 H3A 109.5
C11 O4 H4 109.5
C14 O5 H5A 109.5
C23 O7 H7 109.5
H8A O8 H8B 109(2)

loop_
_geom_bond_atom_site_label_1
_geom_bond_atom_site_label_2
_geom_bond_distance
C1 C2 1.531(2)
C1 C10 1.545(2)
C1 H1A 0.9700
C1 H1B 0.9700
C2 C3 1.504(2)
C2 H2A 0.9700
C2 H2B 0.9700
C3 O2 1.4699(19)
C3 C4 1.540(2)
C3 H3 0.9800
C4 C19 1.534(2)
C4 C18 1.535(2)
C4 C5 1.557(2)
C5 C6 1.531(2)
C5 C10 1.558(2)
C5 H5 0.9800
C10 C20 1.542(2)
C10 C9 1.568(2)
C6 C7 1.520(2)
C6 H6A 0.9700
C6 H6B 0.9700
C7 O3 1.4409(19)
C7 C8 1.529(2)
C7 H7A 0.9800
C8 C15 1.548(2)
C8 C14 1.549(2)
C8 C9 1.574(2)
C9 C11 1.556(2)
C9 H9 0.9800
C11 O4 1.4344(19)
C11 C12 1.528(2)
C11 H11 0.9800
C12 C13 1.531(3)
C12 H12A 0.9700
C12 H12B 0.9700
C13 C16 1.501(3)
C13 C14 1.536(2)
C13 H13 0.9800
C14 O5 1.434(2)
C14 H14 0.9800
C15 O6 1.207(2)
C15 C16 1.493(2)
C16 C17 1.321(3)
C17 H17A 0.9300
C17 H17B 0.9300
C18 H18A 0.9600
C18 H18B 0.9600
C18 H18C 0.9600
C19 H19A 0.9600
C19 H19B 0.9600
C19 H19C 0.9600
C20 H20A 0.9600
C20 H20B 0.9600
C20 H20C 0.9600
C21 C22 1.480(3)
C21 H21A 0.9600
C21 H21B 0.9600
C21 H21C 0.9600
C22 O1 1.196(2)
C22 O2 1.320(2)
C23 O7 1.372(3)
C23 H23A 0.9600
C23 H23B 0.9600
C23 H23C 0.9600
O3 H3A 0.8200
O4 H4 0.8200
O5 H5A 0.8200
O7 H7 0.8200
O8 H8A 0.819(10)
O8 H8B 0.822(10)

loop_
_geom_hbond_atom_site_label_D
_geom_hbond_atom_site_label_H
_geom_hbond_atom_site_label_A
_geom_hbond_distance_DH
_geom_hbond_distance_HA
_geom_hbond_distance_DA
_geom_hbond_angle_DHA
_geom_hbond_site_symmetry_A
O3 H3A O5 0.82 1.87 2.6051(19) 148.9 .
O4 H4 O3 0.82 1.98 2.7959(16) 173.6 3_756
O5 H5A O8 0.82 1.95 2.755(2) 167.8 2_566
O7 H7 O4 0.82 1.98 2.7885(18) 168.0 3_646
O8 H8A O7 0.819(10) 2.046(13) 2.843(2) 164(3) 4_574
O8 H8B O1 0.822(10) 1.989(10) 2.809(2) 175(3) 4_574

loop_
_geom_torsion_atom_site_label_1
_geom_torsion_atom_site_label_2
_geom_torsion_atom_site_label_3
_geom_torsion_atom_site_label_4
_geom_torsion
C10 C1 C2 C3 57.24(18)
C1 C2 C3 O2 64.46(17)
C1 C2 C3 C4 -53.70(18)
O2 C3 C4 C19 164.24(14)
C2 C3 C4 C19 -76.59(17)
O2 C3 C4 C18 48.54(17)
C2 C3 C4 C18 167.70(14)
O2 C3 C4 C5 -70.96(16)
C2 C3 C4 C5 48.20(17)
C19 C4 C5 C6 -59.90(18)
C18 C4 C5 C6 60.21(18)
C3 C4 C5 C6 178.93(13)
C19 C4 C5 C10 71.64(18)
C18 C4 C5 C10 -168.25(14)
C3 C4 C5 C10 -49.53(17)
C2 C1 C10 C20 69.71(17)
C2 C1 C10 C5 -54.18(17)
C2 C1 C10 C9 -167.82(13)
C6 C5 C10 C20 66.04(17)
C4 C5 C10 C20 -67.05(18)
C6 C5 C10 C1 -174.45(13)
C4 C5 C10 C1 52.46(17)
C6 C5 C10 C9 -59.16(15)
C4 C5 C10 C9 167.76(12)
C4 C5 C6 C7 -160.59(13)
C10 C5 C6 C7 64.84(16)
C5 C6 C7 O3 172.17(13)
C5 C6 C7 C8 -60.54(17)
O3 C7 C8 C15 -64.50(16)
C6 C7 C8 C15 169.13(13)
O3 C7 C8 C14 50.58(19)
C6 C7 C8 C14 -75.79(18)
O3 C7 C8 C9 178.10(12)
C6 C7 C8 C9 51.73(16)
C20 C10 C9 C11 60.02(17)
C1 C10 C9 C11 -59.14(16)
C5 C10 C9 C11 -173.78(12)
C20 C10 C9 C8 -72.67(17)
C1 C10 C9 C8 168.17(12)
C5 C10 C9 C8 53.54(16)
C7 C8 C9 C11 175.43(13)
C15 C8 C9 C11 55.82(16)
C14 C8 C9 C11 -52.58(17)
C7 C8 C9 C10 -50.42(17)
C15 C8 C9 C10 -170.02(13)
C14 C8 C9 C10 81.58(16)
C10 C9 C11 O4 139.38(13)
C8 C9 C11 O4 -85.81(15)
C10 C9 C11 C12 -100.04(17)
C8 C9 C11 C12 34.77(19)
O4 C11 C12 C13 83.57(17)
C9 C11 C12 C13 -38.4(2)
C11 C12 C13 C16 -53.4(2)
C11 C12 C13 C14 58.50(19)
C16 C13 C14 O5 -69.79(15)
C12 C13 C14 O5 172.14(13)
C16 C13 C14 C8 45.54(16)
C12 C13 C14 C8 -72.53(16)
C7 C8 C14 O5 -45.71(19)
C15 C8 C14 O5 74.72(15)
C9 C8 C14 O5 -172.56(12)
C7 C8 C14 C13 -162.52(14)
C15 C8 C14 C13 -42.09(15)
C9 C8 C14 C13 70.63(16)
C7 C8 C15 O6 -30.1(2)
C14 C8 C15 O6 -156.11(16)
C9 C8 C15 O6 88.57(18)
C7 C8 C15 C16 150.08(13)
C14 C8 C15 C16 24.03(16)
C9 C8 C15 C16 -91.30(15)
O6 C15 C16 C17 5.5(3)
C8 C15 C16 C17 -174.63(17)
O6 C15 C16 C13 -176.10(16)
C8 C15 C16 C13 3.75(17)
C12 C13 C16 C17 -96.6(2)
C14 C13 C16 C17 147.8(2)
C12 C13 C16 C15 85.18(16)
C14 C13 C16 C15 -30.46(16)
O1 C22 O2 C3 -4.0(3)
C21 C22 O2 C3 177.63(18)
C2 C3 O2 C22 90.58(18)
C4 C3 O2 C22 -146.33(15)
